data_2311383
loop_
_publ_author_name
'Cunico, Wilson'
'Ferreira, Maria de Lourdes G'
'Wardell, James L.'
'Harrison, William T. A.'

_publ_section_title
;
 Different intra- and inter-molecular hydrogen-bonding patterns in
 (3<i>S</i>,4a<i>S</i>,8a<i>S</i>)-2-[(2<i>R</i>,3<i>S</i>)-3-(2,5-<i>X</i><sub>2</sub>-benzamido)-2-(2,5-<i>X</i><sub>2</sub>-benzo-yloxy)-4-phenyl-butyl]-<i>N</i>-<i>tert</i>-butyldeca-hydro-iso-quinoline-3-carboxamides
 (<i>X</i> = H or Cl): compounds with moderate aspartyl protease
 inhibition activity.
;
_journal_coeditor_code PK2602
_journal_issue 'Pt 6'
_journal_name_full 'Acta crystallographica. Section E, Crystallographic communications'
_journal_page_first 913
_journal_page_last 917
_journal_paper_doi 10.1107/S2056989017007800
_journal_volume 73
_journal_year 2017
_chemical_formula_iupac 'C38 H47 N3 O4'
_chemical_formula_moiety 'C38 H47 N3 O4'
_chemical_formula_sum 'C38 H47 N3 O4'
_chemical_formula_weight 609.78
_chemical_name_systematic
(3<i>S</i>,4a<i>S</i>,8a<i>S</i>)-2-[(2<i>R</i>,3<i>S</i>)-3-Benzamido-2-benzoyloxy-4-phenylbutyl]-<i>N</i>-<i>tert</i>-butyldecahydroisoquinoline-3-carboxamide
_space_group_crystal_system monoclinic
_space_group_IT_number 4
_space_group_name_Hall 'P 2yb'
_space_group_name_H-M_alt 'P 1 21 1'
_atom_sites_solution_hydrogens mixed
_atom_sites_solution_primary direct
_audit_creation_method SHELXL-2014/7
_cell_angle_alpha 90
_cell_angle_beta 109.227(3)
_cell_angle_gamma 90
_cell_formula_units_Z 2
_cell_length_a 11.4866(3)
_cell_length_b 9.4448(2)
_cell_length_c 16.8257(5)
_cell_measurement_reflns_used 8813
_cell_measurement_temperature 100(2)
_cell_measurement_theta_max 69.56
_cell_measurement_theta_min 5.44
_cell_volume 1723.58(8)
_computing_cell_refinement
;
Crysalis PRO (Rigaku, 2014)
;
_computing_data_collection
;
Crysalis PRO (Rigaku, 2014)
;
_computing_data_reduction
;
Crysalis PRO (Rigaku, 2014)
;
_computing_molecular_graphics
;
ORTEP-3 (Farrugia, 2012)
;
_computing_publication_material
;
publCIF (Westrip, 2010)
;
_computing_structure_refinement
;
SHELXL2014 (Sheldrick, 2015)
;
_computing_structure_solution
;
SHELXS97 (Sheldrick, 2008)
;
_diffrn_ambient_temperature 100(2)
_diffrn_measured_fraction_theta_full 0.998
_diffrn_measured_fraction_theta_max 0.996
_diffrn_measurement_device_type 'Rigaku Mercury CCD'
_diffrn_measurement_method \w
_diffrn_radiation_type CuK\a
_diffrn_radiation_wavelength 1.54184
_diffrn_reflns_av_R_equivalents 0.0680
_diffrn_reflns_limit_h_max 13
_diffrn_reflns_limit_h_min -14
_diffrn_reflns_limit_k_max 9
_diffrn_reflns_limit_k_min -11
_diffrn_reflns_limit_l_max 19
_diffrn_reflns_limit_l_min -20
_diffrn_reflns_number 24074
_diffrn_reflns_theta_full 67.684
_diffrn_reflns_theta_max 70.046
_diffrn_reflns_theta_min 2.781
_exptl_absorpt_coefficient_mu 0.601
_exptl_absorpt_correction_T_max 0.971
_exptl_absorpt_correction_T_min 0.654
_exptl_absorpt_correction_type multi-scan
_exptl_absorpt_process_details
;
(SADABS; Sheldrick, 2004)
;
_exptl_crystal_colour colourless
_exptl_crystal_density_diffrn 1.175
_exptl_crystal_description needle
_exptl_crystal_F_000 656
_exptl_crystal_size_max 0.52
_exptl_crystal_size_mid 0.15
_exptl_crystal_size_min 0.05
_refine_diff_density_max 0.353
_refine_diff_density_min -0.258
_refine_ls_abs_structure_details
;
Flack <i>x</i> determined using 1316 quotients [(I+)-(I-)]/[(I+)+(I-)]
(Parsons <i>et al.</i>,  2013)
;
_refine_ls_abs_structure_Flack -0.4(2)
_refine_ls_extinction_method none
_refine_ls_goodness_of_fit_ref 1.068
_refine_ls_hydrogen_treatment mixed
_refine_ls_matrix_type full
_refine_ls_number_parameters 415
_refine_ls_number_reflns 5349
_refine_ls_number_restraints 1
_refine_ls_restrained_S_all 1.068
_refine_ls_R_factor_all 0.0671
_refine_ls_R_factor_gt 0.0558
_refine_ls_shift/su_max 0.000
_refine_ls_shift/su_mean 0.000
_refine_ls_structure_factor_coef Fsqd
_refine_ls_weighting_details 'w=1/[\s^2^(Fo^2^)+(0.0894P)^2^+0.2672P] where P=(Fo^2^+2Fc^2^)/3'
_refine_ls_weighting_scheme calc
_refine_ls_wR_factor_gt 0.1414
_refine_ls_wR_factor_ref 0.1506
_reflns_number_gt 4547
_reflns_number_total 5349
_reflns_threshold_expression 'I > 2\s(I)'
_cod_data_source_file pk2602sup1.cif
_cod_data_source_block I
_cod_original_sg_symbol_H-M 'P 21'
_cod_database_code 2311383
_shelx_space_group_comment
;
The symmetry employed for this shelxl refinement is uniquely defined
by the following loop, which should always be used as a source of
symmetry information in preference to the above space-group names.
They are only intended as comments.
;
_shelx_estimated_absorpt_t_min 0.745
_shelx_estimated_absorpt_t_max 0.971

loop_
_space_group_symop_operation_xyz
'x, y, z'
'-x, y+1/2, -z'

loop_
_atom_site_type_symbol
_atom_site_label
_atom_site_fract_x
_atom_site_fract_y
_atom_site_fract_z
_atom_site_U_iso_or_equiv
_atom_site_adp_type
_atom_site_calc_flag
_atom_site_occupancy
C C1 0.1094(4) 0.3195(4) 0.1956(2) 0.0347(8) Uani d 1
H H1A 0.1950 0.3530 0.2069 0.042 Uiso calc 1
H H1B 0.0566 0.3672 0.1438 0.042 Uiso calc 1
C C2 0.1046(3) 0.1585(4) 0.1806(2) 0.0322(8) Uani d 1
H H2 0.1668 0.1113 0.2295 0.039 Uiso calc 1
C C3 0.1262(3) 0.1138(4) 0.0997(2) 0.0310(8) Uani d 1
H H3 0.1265 0.0079 0.0988 0.037 Uiso calc 1
C C4 0.2513(3) 0.1625(4) 0.0978(2) 0.0353(8) Uani d 1
H H4A 0.2491 0.2665 0.0900 0.042 Uiso calc 1
H H4B 0.3140 0.1414 0.1530 0.042 Uiso calc 1
C C5 -0.0678(3) 0.0764(4) -0.0162(2) 0.0322(8) Uani d 1
C C6 -0.0309(4) 0.0410(4) 0.2415(2) 0.0344(9) Uani d 1
C C7 0.1555(3) 0.4553(4) 0.3252(2) 0.0362(8) Uani d 1
H H7 0.1668 0.5406 0.2933 0.043 Uiso calc 1
C C8 0.1086(4) 0.5037(5) 0.3955(3) 0.0408(9) Uani d 1
H H8A 0.1674 0.5733 0.4311 0.049 Uiso calc 1
H H8B 0.1060 0.4213 0.4312 0.049 Uiso calc 1
C C9 -0.0194(4) 0.5709(5) 0.3631(3) 0.0408(9) Uani d 1
H H9 -0.0135 0.6587 0.3314 0.049 Uiso calc 1
C C10 -0.0665(4) 0.6127(5) 0.4343(3) 0.0469(10) Uani d 1
H H10A -0.1408 0.6726 0.4114 0.056 Uiso calc 1
H H10B -0.0027 0.6698 0.4759 0.056 Uiso calc 1
C C11 -0.0984(4) 0.4852(5) 0.4784(3) 0.0510(12) Uani d 1
H H11A -0.0224 0.4307 0.5069 0.061 Uiso calc 1
H H11B -0.1330 0.5179 0.5218 0.061 Uiso calc 1
C C12 -0.1913(4) 0.3899(5) 0.4161(3) 0.0497(11) Uani d 1
H H12A -0.2702 0.4415 0.3917 0.060 Uiso calc 1
H H12B -0.2072 0.3054 0.4457 0.060 Uiso calc 1
C C13 -0.1435(4) 0.3435(5) 0.3454(3) 0.0430(10) Uani d 1
H H13A -0.0704 0.2821 0.3691 0.052 Uiso calc 1
H H13B -0.2079 0.2871 0.3038 0.052 Uiso calc 1
C C14 -0.1088(4) 0.4686(5) 0.3014(2) 0.0381(9) Uani d 1
H H14 -0.1863 0.5225 0.2732 0.046 Uiso calc 1
C C15 -0.0557(3) 0.4256(4) 0.2330(3) 0.0379(9) Uani d 1
H H15A -0.1128 0.3580 0.1944 0.046 Uiso calc 1
H H15B -0.0501 0.5105 0.1999 0.046 Uiso calc 1
C C16 0.2805(4) 0.3896(5) 0.3683(3) 0.0389(9) Uani d 1
C C17 0.3889(4) 0.1660(5) 0.4317(3) 0.0395(9) Uani d 1
C C18 0.4024(4) 0.1975(5) 0.5232(3) 0.0430(10) Uani d 1
H H18A 0.4144 0.2995 0.5336 0.064 Uiso calc 1
H H18B 0.4737 0.1462 0.5604 0.064 Uiso calc 1
H H18C 0.3277 0.1673 0.5345 0.064 Uiso calc 1
C C19 0.3574(4) 0.0085(5) 0.4131(3) 0.0484(11) Uani d 1
H H19A 0.2764 -0.0113 0.4182 0.073 Uiso calc 1
H H19B 0.4200 -0.0499 0.4533 0.073 Uiso calc 1
H H19C 0.3556 -0.0135 0.3557 0.073 Uiso calc 1
C C20 0.5072(4) 0.1970(6) 0.4129(3) 0.0516(12) Uani d 1
H H20A 0.5284 0.2973 0.4235 0.077 Uiso calc 1
H H20B 0.4952 0.1751 0.3538 0.077 Uiso calc 1
H H20C 0.5742 0.1386 0.4492 0.077 Uiso calc 1
C C21 0.2909(3) 0.0951(4) 0.0296(2) 0.0345(8) Uani d 1
C C22 0.3112(4) -0.0514(5) 0.0303(3) 0.0381(9) Uani d 1
H H22 0.2960 -0.1089 0.0721 0.046 Uiso calc 1
C C23 0.3533(4) -0.1124(5) -0.0299(3) 0.0449(10) Uani d 1
H H23 0.3680 -0.2115 -0.0282 0.054 Uiso calc 1
C C24 0.3743(4) -0.0325(6) -0.0919(3) 0.0508(11) Uani d 1
H H24 0.4034 -0.0756 -0.1328 0.061 Uiso calc 1
C C25 0.3523(4) 0.1131(6) -0.0941(3) 0.0523(11) Uani d 1
H H25 0.3657 0.1698 -0.1369 0.063 Uiso calc 1
C C26 0.3109(4) 0.1745(5) -0.0337(3) 0.0444(10) Uani d 1
H H26 0.2959 0.2736 -0.0358 0.053 Uiso calc 1
C C27 -0.1602(3) 0.1360(4) -0.0933(2) 0.0315(8) Uani d 1
C C28 -0.1291(4) 0.2311(4) -0.1467(2) 0.0335(8) Uani d 1
H H28 -0.0470 0.2653 -0.1323 0.040 Uiso calc 1
C C29 -0.2175(4) 0.2756(4) -0.2206(3) 0.0370(9) Uani d 1
H H29 -0.1955 0.3395 -0.2568 0.044 Uiso calc 1
C C30 -0.3380(4) 0.2273(4) -0.2417(3) 0.0386(9) Uani d 1
H H30 -0.3984 0.2582 -0.2923 0.046 Uiso calc 1
C C31 -0.3700(4) 0.1339(4) -0.1889(3) 0.0382(9) Uani d 1
H H31 -0.4525 0.1011 -0.2033 0.046 Uiso calc 1
C C32 -0.2825(3) 0.0883(4) -0.1156(3) 0.0353(8) Uani d 1
H H32 -0.3052 0.0240 -0.0798 0.042 Uiso calc 1
C C33 -0.1626(3) 0.0098(4) 0.2289(2) 0.0346(8) Uani d 1
C C34 -0.2557(4) 0.0418(5) 0.1540(3) 0.0400(9) Uani d 1
H H34 -0.2354 0.0806 0.1081 0.048 Uiso calc 1
C C35 -0.3772(4) 0.0176(5) 0.1463(3) 0.0481(11) Uani d 1
H H35 -0.4406 0.0405 0.0952 0.058 Uiso calc 1
C C36 -0.4071(4) -0.0400(5) 0.2126(3) 0.0493(11) Uani d 1
H H36 -0.4910 -0.0566 0.2068 0.059 Uiso calc 1
C C37 -0.3155(4) -0.0735(5) 0.2872(3) 0.0506(11) Uani d 1
H H37 -0.3363 -0.1127 0.3328 0.061 Uiso calc 1
C C38 -0.1931(4) -0.0496(5) 0.2950(3) 0.0449(10) Uani d 1
H H38 -0.1298 -0.0738 0.3458 0.054 Uiso calc 1
N N1 0.0677(3) 0.3598(3) 0.26662(19) 0.0332(7) Uani d 1
N N2 0.2845(3) 0.2467(4) 0.3755(2) 0.0369(8) Uani d 1
H H1N 0.208(4) 0.209(6) 0.358(3) 0.044 Uiso d 1
N N3 0.0279(3) 0.1602(3) 0.02500(19) 0.0301(7) Uani d 1
H H3N 0.027(4) 0.252(6) 0.005(3) 0.036 Uiso d 1
O O2 0.3711(3) 0.4674(3) 0.3992(2) 0.0506(8) Uani d 1
O O3 -0.0799(2) -0.0457(3) 0.00716(17) 0.0344(6) Uani d 1
O O4 -0.0177(2) 0.1111(3) 0.17533(16) 0.0329(6) Uani d 1
O O5 0.0540(2) 0.0080(4) 0.30361(18) 0.0449(7) Uani d 1

loop_
_atom_site_aniso_label
_atom_site_aniso_U_11
_atom_site_aniso_U_22
_atom_site_aniso_U_33
_atom_site_aniso_U_12
_atom_site_aniso_U_13
_atom_site_aniso_U_23
C1 0.036(2) 0.0253(19) 0.040(2) -0.0010(16) 0.0092(16) 0.0009(15)
C2 0.0261(17) 0.0251(19) 0.043(2) 0.0008(15) 0.0086(15) 0.0016(16)
C3 0.0292(17) 0.0212(18) 0.0410(19) 0.0052(15) 0.0094(14) 0.0021(15)
C4 0.0318(18) 0.027(2) 0.045(2) -0.0015(16) 0.0095(15) 0.0010(17)
C5 0.0328(19) 0.023(2) 0.039(2) -0.0003(15) 0.0090(15) -0.0032(15)
C6 0.037(2) 0.030(2) 0.038(2) 0.0008(16) 0.0138(17) 0.0014(16)
C7 0.037(2) 0.0251(19) 0.042(2) -0.0047(16) 0.0062(16) 0.0014(17)
C8 0.042(2) 0.031(2) 0.045(2) -0.0043(18) 0.0092(17) -0.0029(17)
C9 0.045(2) 0.027(2) 0.047(2) 0.0004(18) 0.0100(18) 0.0000(17)
C10 0.050(2) 0.032(2) 0.057(3) 0.006(2) 0.015(2) -0.005(2)
C11 0.057(3) 0.049(3) 0.048(2) 0.008(2) 0.020(2) -0.002(2)
C12 0.052(3) 0.043(3) 0.059(3) 0.002(2) 0.024(2) 0.005(2)
C13 0.043(2) 0.033(2) 0.053(2) -0.0001(18) 0.0147(18) -0.0012(19)
C14 0.035(2) 0.033(2) 0.044(2) 0.0068(17) 0.0097(16) 0.0013(17)
C15 0.033(2) 0.032(2) 0.045(2) 0.0014(16) 0.0073(16) 0.0013(16)
C16 0.039(2) 0.030(2) 0.043(2) -0.0064(17) 0.0076(17) -0.0028(16)
C17 0.0319(19) 0.033(2) 0.046(2) 0.0001(17) 0.0033(16) -0.0008(18)
C18 0.041(2) 0.035(2) 0.047(2) 0.0005(18) 0.0055(17) 0.0029(18)
C19 0.044(2) 0.030(2) 0.059(3) 0.0076(19) 0.001(2) -0.004(2)
C20 0.041(2) 0.051(3) 0.060(3) 0.003(2) 0.013(2) -0.004(2)
C21 0.0264(17) 0.032(2) 0.043(2) -0.0004(16) 0.0082(14) 0.0002(17)
C22 0.036(2) 0.031(2) 0.047(2) -0.0002(17) 0.0132(16) -0.0019(18)
C23 0.036(2) 0.036(2) 0.060(3) -0.0019(18) 0.0131(19) -0.007(2)
C24 0.048(2) 0.050(3) 0.057(3) -0.008(2) 0.020(2) -0.011(2)
C25 0.059(3) 0.055(3) 0.050(2) -0.006(2) 0.026(2) 0.001(2)
C26 0.047(2) 0.035(2) 0.052(2) -0.0017(19) 0.0174(18) 0.003(2)
C27 0.0311(18) 0.0192(18) 0.042(2) 0.0015(15) 0.0095(15) -0.0018(15)
C28 0.0353(19) 0.0226(18) 0.041(2) 0.0007(16) 0.0099(16) -0.0031(16)
C29 0.043(2) 0.023(2) 0.042(2) 0.0030(16) 0.0095(17) 0.0019(16)
C30 0.038(2) 0.028(2) 0.043(2) 0.0039(17) 0.0031(17) -0.0025(17)
C31 0.0310(18) 0.031(2) 0.048(2) 0.0012(16) 0.0063(16) -0.0010(17)
C32 0.0333(19) 0.0219(19) 0.048(2) -0.0015(16) 0.0099(16) -0.0005(16)
C33 0.0347(19) 0.0245(18) 0.046(2) -0.0012(16) 0.0156(16) 0.0015(16)
C34 0.038(2) 0.034(2) 0.047(2) -0.0014(17) 0.0115(17) 0.0035(18)
C35 0.036(2) 0.045(3) 0.059(3) -0.004(2) 0.0104(19) 0.003(2)
C36 0.040(2) 0.043(3) 0.065(3) -0.008(2) 0.018(2) 0.004(2)
C37 0.047(2) 0.047(3) 0.062(3) -0.002(2) 0.024(2) 0.010(2)
C38 0.042(2) 0.042(3) 0.051(2) -0.001(2) 0.0156(18) 0.008(2)
N1 0.0307(16) 0.0262(17) 0.0396(17) -0.0022(13) 0.0075(13) -0.0028(13)
N2 0.0325(16) 0.0274(18) 0.0445(18) 0.0014(14) 0.0040(14) 0.0008(14)
N3 0.0289(15) 0.0188(16) 0.0398(16) 0.0015(12) 0.0075(12) 0.0012(13)
O2 0.0407(16) 0.0357(17) 0.0652(19) -0.0084(14) 0.0038(14) -0.0029(15)
O3 0.0356(13) 0.0185(13) 0.0470(15) 0.0024(11) 0.0111(11) 0.0009(11)
O4 0.0303(12) 0.0283(14) 0.0391(13) -0.0033(11) 0.0100(10) 0.0022(11)
O5 0.0361(15) 0.0494(18) 0.0457(16) 0.0009(14) 0.0087(12) 0.0121(14)

loop_
_atom_type_symbol
_atom_type_description
_atom_type_scat_dispersion_real
_atom_type_scat_dispersion_imag
_atom_type_scat_source
C C 0.0181 0.0091 'International Tables Vol C Tables 4.2.6.8 and 6.1.1.4'
H H 0.0000 0.0000 'International Tables Vol C Tables 4.2.6.8 and 6.1.1.4'
N N 0.0311 0.0180 'International Tables Vol C Tables 4.2.6.8 and 6.1.1.4'
O O 0.0492 0.0322 'International Tables Vol C Tables 4.2.6.8 and 6.1.1.4'

loop_
_geom_angle_atom_site_label_1
_geom_angle_atom_site_label_2
_geom_angle_atom_site_label_3
_geom_angle
N1 C1 C2 112.5(3)
N1 C1 H1A 109.1
C2 C1 H1A 109.1
N1 C1 H1B 109.1
C2 C1 H1B 109.1
H1A C1 H1B 107.8
O4 C2 C3 107.4(3)
O4 C2 C1 107.3(3)
C3 C2 C1 114.4(3)
O4 C2 H2 109.2
C3 C2 H2 109.2
C1 C2 H2 109.2
N3 C3 C4 111.1(3)
N3 C3 C2 112.4(3)
C4 C3 C2 111.7(3)
N3 C3 H3 107.1
C4 C3 H3 107.1
C2 C3 H3 107.1
C21 C4 C3 114.4(3)
C21 C4 H4A 108.7
C3 C4 H4A 108.7
C21 C4 H4B 108.7
C3 C4 H4B 108.7
H4A C4 H4B 107.6
O3 C5 N3 122.8(3)
O3 C5 C27 120.3(3)
N3 C5 C27 116.9(3)
O5 C6 O4 124.2(4)
O5 C6 C33 124.3(4)
O4 C6 C33 111.5(3)
N1 C7 C16 113.8(3)
N1 C7 C8 111.5(3)
C16 C7 C8 105.9(3)
N1 C7 H7 108.5
C16 C7 H7 108.5
C8 C7 H7 108.5
C7 C8 C9 113.1(3)
C7 C8 H8A 109.0
C9 C8 H8A 109.0
C7 C8 H8B 109.0
C9 C8 H8B 109.0
H8A C8 H8B 107.8
C10 C9 C8 112.2(3)
C10 C9 C14 111.3(4)
C8 C9 C14 109.3(3)
C10 C9 H9 108.0
C8 C9 H9 108.0
C14 C9 H9 108.0
C9 C10 C11 112.6(4)
C9 C10 H10A 109.1
C11 C10 H10A 109.1
C9 C10 H10B 109.1
C11 C10 H10B 109.1
H10A C10 H10B 107.8
C12 C11 C10 111.0(4)
C12 C11 H11A 109.4
C10 C11 H11A 109.4
C12 C11 H11B 109.4
C10 C11 H11B 109.4
H11A C11 H11B 108.0
C11 C12 C13 110.8(4)
C11 C12 H12A 109.5
C13 C12 H12A 109.5
C11 C12 H12B 109.5
C13 C12 H12B 109.5
H12A C12 H12B 108.1
C14 C13 C12 112.1(4)
C14 C13 H13A 109.2
C12 C13 H13A 109.2
C14 C13 H13B 109.2
C12 C13 H13B 109.2
H13A C13 H13B 107.9
C13 C14 C15 113.3(4)
C13 C14 C9 112.6(3)
C15 C14 C9 109.4(3)
C13 C14 H14 107.0
C15 C14 H14 107.0
C9 C14 H14 107.0
N1 C15 C14 113.2(3)
N1 C15 H15A 108.9
C14 C15 H15A 108.9
N1 C15 H15B 108.9
C14 C15 H15B 108.9
H15A C15 H15B 107.7
O2 C16 N2 123.6(4)
O2 C16 C7 119.5(4)
N2 C16 C7 116.8(3)
N2 C17 C20 111.1(4)
N2 C17 C18 109.8(3)
C20 C17 C18 111.8(3)
N2 C17 C19 106.4(3)
C20 C17 C19 108.1(4)
C18 C17 C19 109.5(4)
C17 C18 H18A 109.5
C17 C18 H18B 109.5
H18A C18 H18B 109.5
C17 C18 H18C 109.5
H18A C18 H18C 109.5
H18B C18 H18C 109.5
C17 C19 H19A 109.5
C17 C19 H19B 109.5
H19A C19 H19B 109.5
C17 C19 H19C 109.5
H19A C19 H19C 109.5
H19B C19 H19C 109.5
C17 C20 H20A 109.5
C17 C20 H20B 109.5
H20A C20 H20B 109.5
C17 C20 H20C 109.5
H20A C20 H20C 109.5
H20B C20 H20C 109.5
C26 C21 C22 118.1(4)
C26 C21 C4 121.7(4)
C22 C21 C4 120.1(4)
C23 C22 C21 120.2(4)
C23 C22 H22 119.9
C21 C22 H22 119.9
C24 C23 C22 121.3(4)
C24 C23 H23 119.4
C22 C23 H23 119.4
C23 C24 C25 119.0(4)
C23 C24 H24 120.5
C25 C24 H24 120.5
C26 C25 C24 119.8(5)
C26 C25 H25 120.1
C24 C25 H25 120.1
C25 C26 C21 121.5(4)
C25 C26 H26 119.2
C21 C26 H26 119.2
C28 C27 C32 118.7(3)
C28 C27 C5 122.9(3)
C32 C27 C5 118.3(3)
C29 C28 C27 120.3(4)
C29 C28 H28 119.9
C27 C28 H28 119.9
C28 C29 C30 120.3(4)
C28 C29 H29 119.9
C30 C29 H29 119.9
C31 C30 C29 119.8(4)
C31 C30 H30 120.1
C29 C30 H30 120.1
C32 C31 C30 120.3(4)
C32 C31 H31 119.9
C30 C31 H31 119.9
C31 C32 C27 120.6(4)
C31 C32 H32 119.7
C27 C32 H32 119.7
C38 C33 C34 119.5(4)
C38 C33 C6 118.6(3)
C34 C33 C6 121.9(4)
C35 C34 C33 120.1(4)
C35 C34 H34 119.9
C33 C34 H34 119.9
C34 C35 C36 120.2(4)
C34 C35 H35 119.9
C36 C35 H35 119.9
C35 C36 C37 120.4(4)
C35 C36 H36 119.8
C37 C36 H36 119.8
C36 C37 C38 119.5(4)
C36 C37 H37 120.2
C38 C37 H37 120.2
C37 C38 C33 120.3(4)
C37 C38 H38 119.8
C33 C38 H38 119.8
C7 N1 C1 111.6(3)
C7 N1 C15 111.0(3)
C1 N1 C15 108.9(3)
C16 N2 C17 124.8(3)
C16 N2 H1N 111(3)
C17 N2 H1N 120(3)
C5 N3 C3 122.5(3)
C5 N3 H3N 117(3)
C3 N3 H3N 121(3)
C6 O4 C2 118.2(3)

loop_
_geom_bond_atom_site_label_1
_geom_bond_atom_site_label_2
_geom_bond_distance
C1 N1 1.476(5)
C1 C2 1.539(5)
C1 H1A 0.9900
C1 H1B 0.9900
C2 O4 1.449(4)
C2 C3 1.521(5)
C2 H2 1.0000
C3 N3 1.453(4)
C3 C4 1.519(5)
C3 H3 1.0000
C4 C21 1.507(6)
C4 H4A 0.9900
C4 H4B 0.9900
C5 O3 1.241(5)
C5 N3 1.346(5)
C5 C27 1.490(5)
C6 O5 1.213(5)
C6 O4 1.346(5)
C6 C33 1.486(5)
C7 N1 1.465(5)
C7 C16 1.512(6)
C7 C8 1.522(6)
C7 H7 1.0000
C8 C9 1.527(6)
C8 H8A 0.9900
C8 H8B 0.9900
C9 C10 1.520(6)
C9 C14 1.537(6)
C9 H9 1.0000
C10 C11 1.522(7)
C10 H10A 0.9900
C10 H10B 0.9900
C11 C12 1.520(7)
C11 H11A 0.9900
C11 H11B 0.9900
C12 C13 1.529(6)
C12 H12A 0.9900
C12 H12B 0.9900
C13 C14 1.516(6)
C13 H13A 0.9900
C13 H13B 0.9900
C14 C15 1.524(6)
C14 H14 1.0000
C15 N1 1.479(5)
C15 H15A 0.9900
C15 H15B 0.9900
C16 O2 1.240(5)
C16 N2 1.354(5)
C17 N2 1.472(5)
C17 C20 1.522(6)
C17 C18 1.526(6)
C17 C19 1.538(6)
C18 H18A 0.9800
C18 H18B 0.9800
C18 H18C 0.9800
C19 H19A 0.9800
C19 H19B 0.9800
C19 H19C 0.9800
C20 H20A 0.9800
C20 H20B 0.9800
C20 H20C 0.9800
C21 C26 1.383(6)
C21 C22 1.403(6)
C22 C23 1.383(6)
C22 H22 0.9500
C23 C24 1.372(7)
C23 H23 0.9500
C24 C25 1.397(8)
C24 H24 0.9500
C25 C26 1.383(7)
C25 H25 0.9500
C26 H26 0.9500
C27 C28 1.397(5)
C27 C32 1.403(5)
C28 C29 1.386(5)
C28 H28 0.9500
C29 C30 1.388(6)
C29 H29 0.9500
C30 C31 1.384(6)
C30 H30 0.9500
C31 C32 1.380(6)
C31 H31 0.9500
C32 H32 0.9500
C33 C38 1.390(6)
C33 C34 1.391(5)
C34 C35 1.378(6)
C34 H34 0.9500
C35 C36 1.382(6)
C35 H35 0.9500
C36 C37 1.384(7)
C36 H36 0.9500
C37 C38 1.387(6)
C37 H37 0.9500
C38 H38 0.9500
N2 H1N 0.90(5)
N3 H3N 0.93(5)

loop_
_geom_hbond_atom_site_label_D
_geom_hbond_atom_site_label_H
_geom_hbond_atom_site_label_A
_geom_hbond_site_symmetry_A
_geom_hbond_distance_DH
_geom_hbond_distance_HA
_geom_hbond_distance_DA
_geom_hbond_angle_DHA
N2 H1N O5 . 0.90(5) 2.55(5) 3.384(5) 154(4)
N2 H1N N1 . 0.90(5) 2.32(5) 2.773(4) 111(4)
N3 H3N O3 2 0.93(5) 2.04(5) 2.929(4) 161(4)
C18 H18B O2 2_646 0.98 2.39 3.310(5) 157
C20 H20A O2 . 0.98 2.35 2.963(6) 120
C29 H29 O5 2 0.95 2.58 3.467(5) 157

loop_
_geom_torsion_atom_site_label_1
_geom_torsion_atom_site_label_2
_geom_torsion_atom_site_label_3
_geom_torsion_atom_site_label_4
_geom_torsion
_geom_torsion_publ_flag
N1 C1 C2 O4 51.4(4) ?
N1 C1 C2 C3 170.4(3) y
O4 C2 C3 N3 52.7(4) ?
C1 C2 C3 N3 -66.3(4) y
O4 C2 C3 C4 178.4(3) y
C1 C2 C3 C4 59.4(4) y
N3 C3 C4 C21 -66.6(4) ?
C2 C3 C4 C21 167.0(3) ?
N1 C7 C8 C9 -54.5(5) ?
C16 C7 C8 C9 -178.9(3) ?
C7 C8 C9 C10 177.6(4) ?
C7 C8 C9 C14 53.6(5) ?
C8 C9 C10 C11 -70.2(5) ?
C14 C9 C10 C11 52.6(5) ?
C9 C10 C11 C12 -55.8(5) ?
C10 C11 C12 C13 56.2(5) ?
C11 C12 C13 C14 -55.1(5) ?
C12 C13 C14 C15 177.6(3) ?
C12 C13 C14 C9 52.7(5) ?
C10 C9 C14 C13 -51.0(5) ?
C8 C9 C14 C13 73.5(4) ?
C10 C9 C14 C15 -178.0(3) ?
C8 C9 C14 C15 -53.6(4) ?
C13 C14 C15 N1 -69.4(4) ?
C9 C14 C15 N1 57.3(4) ?
N1 C7 C16 O2 159.3(4) ?
C8 C7 C16 O2 -77.9(5) ?
N1 C7 C16 N2 -25.0(5) ?
C8 C7 C16 N2 97.9(4) ?
C3 C4 C21 C26 117.9(4) ?
C3 C4 C21 C22 -63.6(5) ?
C26 C21 C22 C23 1.7(6) ?
C4 C21 C22 C23 -176.8(3) ?
C21 C22 C23 C24 -1.0(6) ?
C22 C23 C24 C25 -0.1(7) ?
C23 C24 C25 C26 0.5(7) ?
C24 C25 C26 C21 0.2(7) ?
C22 C21 C26 C25 -1.3(6) ?
C4 C21 C26 C25 177.2(4) ?
O3 C5 C27 C28 -146.7(4) ?
N3 C5 C27 C28 32.6(5) ?
O3 C5 C27 C32 29.7(5) ?
N3 C5 C27 C32 -151.0(4) ?
C32 C27 C28 C29 -0.7(6) ?
C5 C27 C28 C29 175.6(4) ?
C27 C28 C29 C30 0.7(6) ?
C28 C29 C30 C31 -0.2(6) ?
C29 C30 C31 C32 -0.2(6) ?
C30 C31 C32 C27 0.1(6) ?
C28 C27 C32 C31 0.3(6) ?
C5 C27 C32 C31 -176.2(3) ?
O5 C6 C33 C38 6.1(6) ?
O4 C6 C33 C38 -173.6(4) ?
O5 C6 C33 C34 -175.7(4) ?
O4 C6 C33 C34 4.6(6) ?
C38 C33 C34 C35 1.3(7) ?
C6 C33 C34 C35 -176.8(4) ?
C33 C34 C35 C36 -0.6(7) ?
C34 C35 C36 C37 0.1(8) ?
C35 C36 C37 C38 -0.3(8) ?
C36 C37 C38 C33 1.0(7) ?
C34 C33 C38 C37 -1.5(7) ?
C6 C33 C38 C37 176.7(4) ?
C16 C7 N1 C1 -63.7(4) ?
C8 C7 N1 C1 176.5(3) ?
C16 C7 N1 C15 174.5(3) ?
C8 C7 N1 C15 54.8(4) ?
C2 C1 N1 C7 130.4(3) ?
C2 C1 N1 C15 -106.6(3) ?
C14 C15 N1 C7 -57.9(4) ?
C14 C15 N1 C1 178.8(3) ?
O2 C16 N2 C17 10.8(7) ?
C7 C16 N2 C17 -164.7(4) ?
C20 C17 N2 C16 -57.7(6) ?
C18 C17 N2 C16 66.5(5) ?
C19 C17 N2 C16 -175.1(4) ?
O3 C5 N3 C3 1.0(6) ?
C27 C5 N3 C3 -178.3(3) ?
C4 C3 N3 C5 138.6(4) y
C2 C3 N3 C5 -95.4(4) ?
O5 C6 O4 C2 -4.2(6) ?
C33 C6 O4 C2 175.5(3) ?
C3 C2 O4 C6 131.5(3) y
C1 C2 O4 C6 -105.0(4) ?
